data_7216287
loop_
_publ_author_name
'Dale, Sophie H.'
'Elsegood, Mark R. J.'
'Redshaw, Carl'

_publ_section_title
;
 Polymorphism and pseudopolymorphism in calixarenes: acetonitrile
 clathrates of p-But-calix[n]arenes (n = 6 and 8)
;
_journal_issue 65
_journal_name_full CrystEngComm
_journal_page_first 368
_journal_paper_doi 10.1039/b308407h
_journal_volume 5
_journal_year 2003
_chemical_formula_sum 'C70 H90 N2 O6'
_chemical_formula_weight 1055.44
_chemical_name_systematic
;
?
;
_space_group_IT_number 14
_symmetry_cell_setting monoclinic
_symmetry_space_group_name_Hall '-P 2ybc'
_symmetry_space_group_name_H-M 'P 1 21/c 1'
_atom_sites_solution_hydrogens geom
_atom_sites_solution_primary direct
_atom_sites_solution_secondary difmap
_audit_creation_method SHELXL-97
_cell_angle_alpha 90.00
_cell_angle_beta 99.621(2)
_cell_angle_gamma 90.00
_cell_formula_units_Z 4
_cell_length_a 13.9380(9)
_cell_length_b 16.9178(11)
_cell_length_c 27.9606(18)
_cell_measurement_reflns_used 4701
_cell_measurement_temperature 150(2)
_cell_measurement_theta_max 26.33
_cell_measurement_theta_min 2.82
_cell_volume 6500.4(7)
_computing_cell_refinement 'Bruker SAINT'
_computing_data_collection 'Bruker SMART'
_computing_data_reduction 'Bruker SAINT'
_computing_molecular_graphics 'Bruker SHELXTL'
_computing_publication_material 'Bruker SHELXTL and local programs'
_computing_structure_refinement 'Bruker SHELXTL'
_computing_structure_solution 'Bruker SHELXTL'
_diffrn_ambient_temperature 150(2)
_diffrn_measured_fraction_theta_full 0.999
_diffrn_measured_fraction_theta_max 0.999
_diffrn_measurement_device_type 'Bruker SMART 1000 CCD diffractometer'
_diffrn_measurement_method '\w rotation with narrow frames'
_diffrn_radiation_monochromator graphite
_diffrn_radiation_source 'sealed tube'
_diffrn_radiation_type MoK\a
_diffrn_radiation_wavelength 0.71073
_diffrn_reflns_av_R_equivalents 0.0738
_diffrn_reflns_av_sigmaI/netI 0.0984
_diffrn_reflns_limit_h_max 16
_diffrn_reflns_limit_h_min -16
_diffrn_reflns_limit_k_max 20
_diffrn_reflns_limit_k_min -20
_diffrn_reflns_limit_l_max 33
_diffrn_reflns_limit_l_min -33
_diffrn_reflns_number 45775
_diffrn_reflns_theta_full 25.00
_diffrn_reflns_theta_max 25.00
_diffrn_reflns_theta_min 1.41
_diffrn_standards_decay_% 0
_diffrn_standards_number 0
_exptl_absorpt_coefficient_mu 0.067
_exptl_absorpt_correction_T_max 0.996
_exptl_absorpt_correction_T_min 0.969
_exptl_absorpt_correction_type multi-scan
_exptl_crystal_colour colourless
_exptl_crystal_density_diffrn 1.078
_exptl_crystal_density_method 'not measured'
_exptl_crystal_description 'thick needle'
_exptl_crystal_F_000 2288
_exptl_crystal_size_max 0.47
_exptl_crystal_size_mid 0.09
_exptl_crystal_size_min 0.06
_refine_diff_density_max 0.304
_refine_diff_density_min -0.244
_refine_diff_density_rms 0.048
_refine_ls_extinction_coef 0.00159(19)
_refine_ls_extinction_expression Fc^*^=kFc[1+0.001xFc^2^\l^3^/sin(2\q)]^-1/4^
_refine_ls_extinction_method SHELXL
_refine_ls_goodness_of_fit_ref 1.038
_refine_ls_hydrogen_treatment constr
_refine_ls_matrix_type full
_refine_ls_number_parameters 857
_refine_ls_number_reflns 11441
_refine_ls_number_restraints 437
_refine_ls_restrained_S_all 1.038
_refine_ls_R_factor_all 0.1560
_refine_ls_R_factor_gt 0.0606
_refine_ls_shift/su_max 0.001
_refine_ls_shift/su_mean 0.000
_refine_ls_structure_factor_coef Fsqd
_refine_ls_weighting_details 'calc w=1/[\s^2^(Fo^2^)+(0.0231P)^2^+8.7596P] where P=(Fo^2^+2Fc^2^)/3'
_refine_ls_weighting_scheme calc
_refine_ls_wR_factor_gt 0.1304
_refine_ls_wR_factor_ref 0.1945
_reflns_number_gt 5467
_reflns_number_total 11441
_reflns_threshold_expression I>2\s(I)
_cod_data_source_file b308407h.txt
_cod_data_source_block 2
_cod_original_sg_symbol_H-M P2(1)/c
_cod_database_code 7216287

loop_
_symmetry_equiv_pos_as_xyz
'x, y, z'
'-x, y+1/2, -z+1/2'
'-x, -y, -z'
'x, -y-1/2, z-1/2'

loop_
_atom_site_label
_atom_site_type_symbol
_atom_site_fract_x
_atom_site_fract_y
_atom_site_fract_z
_atom_site_U_iso_or_equiv
_atom_site_adp_type
_atom_site_occupancy
_atom_site_symmetry_multiplicity
_atom_site_calc_flag
_atom_site_refinement_flags
_atom_site_disorder_assembly
_atom_site_disorder_group
O1 O 0.60065(18) 0.75109(14) 0.25532(8) 0.0412(6) Uani 1 1 d . . .
H1 H 0.5677 0.7883 0.2641 0.062 Uiso 1 1 calc R . .
O2 O 0.47608(18) 0.85927(15) 0.27468(9) 0.0460(7) Uani 1 1 d . . .
H2 H 0.4391 0.8582 0.2955 0.069 Uiso 1 1 calc R . .
O3 O 0.3815(2) 0.84227(16) 0.34779(10) 0.0560(8) Uani 1 1 d . . .
H3 H 0.3956 0.8198 0.3748 0.084 Uiso 1 1 calc R . .
O4 O 0.41673(17) 0.73574(15) 0.41705(8) 0.0418(6) Uani 1 1 d . . .
H4 H 0.4117 0.7045 0.3934 0.063 Uiso 1 1 calc R . .
O5 O 0.35974(19) 0.65262(16) 0.33718(9) 0.0502(7) Uani 1 1 d . . .
H5 H 0.3830 0.6533 0.3113 0.075 Uiso 1 1 calc R . .
O6 O 0.44792(18) 0.65829(15) 0.26029(9) 0.0464(7) Uani 1 1 d . . .
H6 H 0.5062 0.6706 0.2599 0.070 Uiso 1 1 calc R . .
C1 C 0.6018(2) 0.7571(2) 0.20575(12) 0.0358(9) Uani 1 1 d . . .
C2 C 0.5963(2) 0.6881(2) 0.17833(13) 0.0359(8) Uani 1 1 d . . .
C3 C 0.5955(2) 0.6944(2) 0.12865(12) 0.0376(9) Uani 1 1 d . . .
H3A H 0.5913 0.6475 0.1098 0.045 Uiso 1 1 calc R . .
C4 C 0.6005(2) 0.7667(2) 0.10555(12) 0.0381(9) Uani 1 1 d . . .
C5 C 0.6081(2) 0.8341(2) 0.13497(12) 0.0390(9) Uani 1 1 d . . .
H5A H 0.6140 0.8841 0.1204 0.047 Uiso 1 1 calc R . .
C6 C 0.6075(2) 0.8311(2) 0.18449(12) 0.0357(8) Uani 1 1 d . . .
C7 C 0.5967(3) 0.7756(2) 0.05086(13) 0.0447(10) Uani 1 1 d . . .
C8 C 0.5163(3) 0.8350(3) 0.03038(14) 0.0603(12) Uani 1 1 d . . .
H8A H 0.4533 0.8156 0.0366 0.090 Uiso 1 1 calc R . .
H8B H 0.5143 0.8407 -0.0047 0.090 Uiso 1 1 calc R . .
H8C H 0.5303 0.8864 0.0462 0.090 Uiso 1 1 calc R . .
C9 C 0.6949(3) 0.8070(3) 0.04048(14) 0.0578(12) Uani 1 1 d . . .
H9A H 0.7078 0.8591 0.0555 0.087 Uiso 1 1 calc R . .
H9B H 0.6925 0.8115 0.0054 0.087 Uiso 1 1 calc R . .
H9C H 0.7469 0.7703 0.0539 0.087 Uiso 1 1 calc R . .
C10 C 0.5751(4) 0.6972(3) 0.02419(14) 0.0658(13) Uani 1 1 d . . .
H10A H 0.6287 0.6602 0.0344 0.099 Uiso 1 1 calc R . .
H10B H 0.5680 0.7061 -0.0109 0.099 Uiso 1 1 calc R . .
H10C H 0.5146 0.6749 0.0319 0.099 Uiso 1 1 calc R . .
C11 C 0.6045(2) 0.9082(2) 0.21249(13) 0.0381(9) Uani 1 1 d . . .
H11A H 0.6310 0.8995 0.2472 0.046 Uiso 1 1 calc R . .
H11B H 0.6452 0.9485 0.1998 0.046 Uiso 1 1 calc R . .
C12 C 0.4379(3) 0.9096(2) 0.23731(12) 0.0361(9) Uani 1 1 d . . .
C13 C 0.5006(3) 0.9373(2) 0.20727(12) 0.0362(8) Uani 1 1 d . . .
C14 C 0.4626(3) 0.9877(2) 0.16946(13) 0.0432(9) Uani 1 1 d . . .
H14 H 0.5050 1.0079 0.1491 0.052 Uiso 1 1 calc R . .
C15 C 0.3649(3) 1.0095(2) 0.16024(14) 0.0454(10) Uani 1 1 d . A .
C16 C 0.3054(3) 0.9788(2) 0.19076(13) 0.0436(9) Uani 1 1 d . . .
H16 H 0.2384 0.9924 0.1851 0.052 Uiso 1 1 calc R . .
C17 C 0.3399(3) 0.9285(2) 0.22951(12) 0.0375(9) Uani 1 1 d . . .
C18 C 0.3253(3) 1.0624(3) 0.11692(16) 0.0598(12) Uani 1 1 d DU . .
C19 C 0.3753(7) 1.1406(4) 0.1203(3) 0.068(2) Uani 0.721(8) 1 d PDU A 1
H19A H 0.4459 1.1326 0.1273 0.101 Uiso 0.721(8) 1 calc PR A 1
H19B H 0.3550 1.1717 0.1465 0.101 Uiso 0.721(8) 1 calc PR A 1
H19C H 0.3580 1.1689 0.0895 0.101 Uiso 0.721(8) 1 calc PR A 1
C20 C 0.3532(6) 1.0214(4) 0.0688(2) 0.076(2) Uani 0.721(8) 1 d PDU A 1
H20A H 0.3221 0.9694 0.0642 0.115 Uiso 0.721(8) 1 calc PR A 1
H20B H 0.4240 1.0152 0.0726 0.115 Uiso 0.721(8) 1 calc PR A 1
H20C H 0.3304 1.0547 0.0405 0.115 Uiso 0.721(8) 1 calc PR A 1
C21 C 0.2171(5) 1.0673(6) 0.1065(3) 0.095(3) Uani 0.721(8) 1 d PDU A 1
H21A H 0.1895 1.0139 0.1050 0.142 Uiso 0.721(8) 1 calc PR A 1
H21B H 0.1967 1.0939 0.0753 0.142 Uiso 0.721(8) 1 calc PR A 1
H21C H 0.1938 1.0974 0.1322 0.142 Uiso 0.721(8) 1 calc PR A 1
C19X C 0.4012(16) 1.1122(17) 0.1003(11) 0.132(11) Uani 0.279(8) 1 d PDU A 2
H19D H 0.4395 1.1390 0.1282 0.197 Uiso 0.279(8) 1 calc PR A 2
H19E H 0.3701 1.1517 0.0771 0.197 Uiso 0.279(8) 1 calc PR A 2
H19F H 0.4442 1.0788 0.0846 0.197 Uiso 0.279(8) 1 calc PR A 2
C20X C 0.2543(14) 1.0182(12) 0.0811(6) 0.089(6) Uani 0.279(8) 1 d PDU A 2
H20D H 0.2072 0.9914 0.0979 0.134 Uiso 0.279(8) 1 calc PR A 2
H20E H 0.2890 0.9789 0.0646 0.134 Uiso 0.279(8) 1 calc PR A 2
H20F H 0.2200 1.0551 0.0571 0.134 Uiso 0.279(8) 1 calc PR A 2
C21X C 0.2587(13) 1.1262(9) 0.1401(6) 0.076(5) Uani 0.279(8) 1 d PDU A 2
H21D H 0.3003 1.1587 0.1641 0.114 Uiso 0.279(8) 1 calc PR A 2
H21E H 0.2108 1.0982 0.1557 0.114 Uiso 0.279(8) 1 calc PR A 2
H21F H 0.2249 1.1603 0.1143 0.114 Uiso 0.279(8) 1 calc PR A 2
C22 C 0.2694(3) 0.8914(2) 0.25849(13) 0.0418(9) Uani 1 1 d . . .
H22A H 0.2884 0.8354 0.2643 0.050 Uiso 1 1 calc R . .
H22B H 0.2042 0.8918 0.2381 0.050 Uiso 1 1 calc R . .
C23 C 0.3119(3) 0.8994(2) 0.35025(13) 0.0412(9) Uani 1 1 d . . .
C24 C 0.2601(3) 0.9281(2) 0.30709(13) 0.0394(9) Uani 1 1 d . . .
C25 C 0.1930(3) 0.9885(2) 0.30936(14) 0.0413(9) Uani 1 1 d . . .
H25 H 0.1591 1.0101 0.2800 0.050 Uiso 1 1 calc R . .
C26 C 0.1740(3) 1.0182(2) 0.35336(15) 0.0431(9) Uani 1 1 d . . .
C27 C 0.2251(3) 0.9842(2) 0.39569(14) 0.0464(10) Uani 1 1 d . . .
H27 H 0.2121 1.0024 0.4261 0.056 Uiso 1 1 calc R . .
C28 C 0.2936(3) 0.9254(2) 0.39519(13) 0.0420(9) Uani 1 1 d . . .
C29 C 0.0977(3) 1.0823(2) 0.35620(15) 0.0494(10) Uani 1 1 d . . .
C30 C 0.0634(4) 1.1221(3) 0.30728(17) 0.0769(15) Uani 1 1 d . . .
H30A H 0.1192 1.1460 0.2956 0.115 Uiso 1 1 calc R . .
H30B H 0.0158 1.1633 0.3111 0.115 Uiso 1 1 calc R . .
H30C H 0.0331 1.0827 0.2839 0.115 Uiso 1 1 calc R . .
C31 C 0.1409(3) 1.1463(2) 0.39266(16) 0.0630(12) Uani 1 1 d . . .
H31A H 0.1617 1.1222 0.4246 0.094 Uiso 1 1 calc R . .
H31B H 0.0915 1.1867 0.3950 0.094 Uiso 1 1 calc R . .
H31C H 0.1971 1.1708 0.3816 0.094 Uiso 1 1 calc R . .
C32 C 0.0096(3) 1.0452(3) 0.3735(2) 0.0888(18) Uani 1 1 d . . .
H32A H -0.0177 1.0038 0.3507 0.133 Uiso 1 1 calc R . .
H32B H -0.0397 1.0860 0.3751 0.133 Uiso 1 1 calc R . .
H32C H 0.0297 1.0221 0.4057 0.133 Uiso 1 1 calc R . .
C33 C 0.3411(3) 0.8849(2) 0.44184(13) 0.0472(10) Uani 1 1 d . . .
H33A H 0.4109 0.8762 0.4407 0.057 Uiso 1 1 calc R . .
H33B H 0.3365 0.9200 0.4697 0.057 Uiso 1 1 calc R . .
C34 C 0.3307(3) 0.7351(2) 0.43619(12) 0.0392(9) Uani 1 1 d . . .
C35 C 0.2935(3) 0.8063(2) 0.44947(12) 0.0412(9) Uani 1 1 d . . .
C36 C 0.2067(3) 0.8049(3) 0.46818(13) 0.0501(11) Uani 1 1 d . . .
H36 H 0.1809 0.8533 0.4777 0.060 Uiso 1 1 calc R . .
C37 C 0.1564(3) 0.7350(3) 0.47332(13) 0.0511(11) Uani 1 1 d . B .
C38 C 0.1984(3) 0.6652(3) 0.46018(13) 0.0474(10) Uani 1 1 d . . .
H38 H 0.1667 0.6166 0.4642 0.057 Uiso 1 1 calc R . .
C39 C 0.2845(3) 0.6637(2) 0.44154(12) 0.0416(9) Uani 1 1 d . . .
C40 C 0.0591(3) 0.7352(3) 0.49196(16) 0.0651(12) Uani 1 1 d DU . .
C41 C 0.0330(11) 0.8155(6) 0.5103(7) 0.143(7) Uani 0.620(13) 1 d PDU B 1
H41A H 0.0839 0.8325 0.5368 0.214 Uiso 0.620(13) 1 calc PR B 1
H41B H -0.0293 0.8119 0.5220 0.214 Uiso 0.620(13) 1 calc PR B 1
H41C H 0.0275 0.8540 0.4838 0.214 Uiso 0.620(13) 1 calc PR B 1
C42 C -0.0192(6) 0.7093(9) 0.4520(4) 0.114(5) Uani 0.620(13) 1 d PDU B 1
H42A H -0.0022 0.6577 0.4398 0.171 Uiso 0.620(13) 1 calc PR B 1
H42B H -0.0260 0.7481 0.4256 0.171 Uiso 0.620(13) 1 calc PR B 1
H42C H -0.0808 0.7050 0.4643 0.171 Uiso 0.620(13) 1 calc PR B 1
C43 C 0.0631(7) 0.6756(7) 0.5334(4) 0.110(5) Uani 0.620(13) 1 d PDU B 1
H43A H 0.1145 0.6909 0.5601 0.165 Uiso 0.620(13) 1 calc PR B 1
H43B H 0.0770 0.6229 0.5217 0.165 Uiso 0.620(13) 1 calc PR B 1
H43C H 0.0004 0.6749 0.5448 0.165 Uiso 0.620(13) 1 calc PR B 1
C41X C 0.0761(13) 0.7684(17) 0.5423(5) 0.127(9) Uani 0.380(13) 1 d PDU B 2
H41D H 0.1220 0.7346 0.5635 0.190 Uiso 0.380(13) 1 calc PR B 2
H41E H 0.0143 0.7706 0.5546 0.190 Uiso 0.380(13) 1 calc PR B 2
H41F H 0.1031 0.8218 0.5418 0.190 Uiso 0.380(13) 1 calc PR B 2
C42X C -0.0125(11) 0.7865(14) 0.4590(8) 0.125(8) Uani 0.380(13) 1 d PDU B 2
H42D H -0.0236 0.7642 0.4262 0.187 Uiso 0.380(13) 1 calc PR B 2
H42E H 0.0140 0.8400 0.4581 0.187 Uiso 0.380(13) 1 calc PR B 2
H42F H -0.0742 0.7886 0.4714 0.187 Uiso 0.380(13) 1 calc PR B 2
C43X C 0.0116(12) 0.6533(8) 0.4911(8) 0.107(7) Uani 0.380(13) 1 d PDU B 2
H43D H -0.0013 0.6336 0.4576 0.160 Uiso 0.380(13) 1 calc PR B 2
H43E H -0.0497 0.6573 0.5036 0.160 Uiso 0.380(13) 1 calc PR B 2
H43F H 0.0555 0.6168 0.5113 0.160 Uiso 0.380(13) 1 calc PR B 2
C44 C 0.3229(3) 0.5856(2) 0.42570(13) 0.0449(10) Uani 1 1 d . . .
H44A H 0.3932 0.5910 0.4245 0.054 Uiso 1 1 calc R . .
H44B H 0.3153 0.5445 0.4500 0.054 Uiso 1 1 calc R . .
C45 C 0.2878(3) 0.5953(2) 0.33401(13) 0.0377(9) Uani 1 1 d . . .
C46 C 0.2703(3) 0.5593(2) 0.37633(13) 0.0381(9) Uani 1 1 d . . .
C47 C 0.1992(3) 0.5016(2) 0.37232(14) 0.0414(9) Uani 1 1 d . . .
H47 H 0.1867 0.4766 0.4011 0.050 Uiso 1 1 calc R . .
C48 C 0.1450(3) 0.4782(2) 0.32814(13) 0.0391(9) Uani 1 1 d . C .
C49 C 0.1640(2) 0.5175(2) 0.28707(13) 0.0385(9) Uani 1 1 d . . .
H49 H 0.1276 0.5035 0.2564 0.046 Uiso 1 1 calc R . .
C50 C 0.2339(3) 0.5764(2) 0.28898(12) 0.0367(9) Uani 1 1 d . . .
C51 C 0.0660(3) 0.4156(2) 0.32566(15) 0.0507(10) Uani 1 1 d DU . .
C52 C -0.0234(4) 0.4538(3) 0.3434(2) 0.0632(18) Uani 0.786(7) 1 d PDU C 1
H52A H -0.0453 0.4997 0.3231 0.076 Uiso 0.786(7) 1 calc PR C 1
H52B H -0.0051 0.4706 0.3772 0.076 Uiso 0.786(7) 1 calc PR C 1
H52C H -0.0763 0.4150 0.3409 0.076 Uiso 0.786(7) 1 calc PR C 1
C53 C 0.0288(4) 0.3856(4) 0.27366(19) 0.0638(18) Uani 0.786(7) 1 d PDU C 1
H53A H 0.0078 0.4306 0.2524 0.077 Uiso 0.786(7) 1 calc PR C 1
H53B H -0.0263 0.3497 0.2741 0.077 Uiso 0.786(7) 1 calc PR C 1
H53C H 0.0812 0.3573 0.2615 0.077 Uiso 0.786(7) 1 calc PR C 1
C54 C 0.0979(5) 0.3452(3) 0.3571(3) 0.068(2) Uani 0.786(7) 1 d PDU C 1
H54A H 0.0448 0.3067 0.3542 0.081 Uiso 0.786(7) 1 calc PR C 1
H54B H 0.1151 0.3622 0.3909 0.081 Uiso 0.786(7) 1 calc PR C 1
H54C H 0.1547 0.3209 0.3466 0.081 Uiso 0.786(7) 1 calc PR C 1
C52X C 0.0540(16) 0.3921(15) 0.3790(5) 0.079(7) Uani 0.214(7) 1 d PDU C 2
H52D H 0.1173 0.3766 0.3973 0.094 Uiso 0.214(7) 1 calc PR C 2
H52E H 0.0085 0.3477 0.3778 0.094 Uiso 0.214(7) 1 calc PR C 2
H52F H 0.0286 0.4374 0.3948 0.094 Uiso 0.214(7) 1 calc PR C 2
C53X C -0.0234(12) 0.4395(14) 0.2951(9) 0.086(9) Uani 0.214(7) 1 d PDU C 2
H53D H -0.0720 0.3975 0.2945 0.103 Uiso 0.214(7) 1 calc PR C 2
H53E H -0.0111 0.4492 0.2621 0.103 Uiso 0.214(7) 1 calc PR C 2
H53F H -0.0477 0.4880 0.3081 0.103 Uiso 0.214(7) 1 calc PR C 2
C54X C 0.1162(15) 0.3408(10) 0.3087(10) 0.083(7) Uani 0.214(7) 1 d PDU C 2
H54D H 0.1765 0.3302 0.3313 0.099 Uiso 0.214(7) 1 calc PR C 2
H54E H 0.1313 0.3498 0.2762 0.099 Uiso 0.214(7) 1 calc PR C 2
H54F H 0.0724 0.2954 0.3081 0.099 Uiso 0.214(7) 1 calc PR C 2
C55 C 0.2463(3) 0.6215(2) 0.24330(12) 0.0388(9) Uani 1 1 d . . .
H55A H 0.1818 0.6254 0.2223 0.047 Uiso 1 1 calc R . .
H55B H 0.2676 0.6759 0.2528 0.047 Uiso 1 1 calc R . .
C56 C 0.4156(3) 0.6074(2) 0.22195(12) 0.0358(8) Uani 1 1 d . . .
C57 C 0.3177(3) 0.5868(2) 0.21343(12) 0.0364(9) Uani 1 1 d . . .
C58 C 0.2858(3) 0.5359(2) 0.17495(12) 0.0408(9) Uani 1 1 d . . .
H58 H 0.2192 0.5210 0.1689 0.049 Uiso 1 1 calc R . .
C59 C 0.3467(3) 0.5061(2) 0.14505(13) 0.0414(9) Uani 1 1 d . D .
C60 C 0.4442(3) 0.5295(2) 0.15491(13) 0.0399(9) Uani 1 1 d . . .
H60 H 0.4875 0.5101 0.1348 0.048 Uiso 1 1 calc R . .
C61 C 0.4803(3) 0.5799(2) 0.19276(12) 0.0372(9) Uani 1 1 d . . .
C62 C 0.3094(3) 0.4513(3) 0.10237(14) 0.0546(11) Uani 1 1 d DU . .
C63 C 0.2013(5) 0.4390(8) 0.0930(4) 0.098(4) Uani 0.610(10) 1 d PDU D 1
H63A H 0.1838 0.4030 0.0654 0.118 Uiso 0.610(10) 1 calc PR D 1
H63B H 0.1686 0.4899 0.0856 0.118 Uiso 0.610(10) 1 calc PR D 1
H63C H 0.1808 0.4160 0.1219 0.118 Uiso 0.610(10) 1 calc PR D 1
C64 C 0.3584(7) 0.3686(4) 0.1120(3) 0.069(3) Uani 0.610(10) 1 d PDU D 1
H64A H 0.4293 0.3748 0.1179 0.083 Uiso 0.610(10) 1 calc PR D 1
H64B H 0.3391 0.3346 0.0836 0.083 Uiso 0.610(10) 1 calc PR D 1
H64C H 0.3377 0.3444 0.1404 0.083 Uiso 0.610(10) 1 calc PR D 1
C65 C 0.3412(9) 0.4822(5) 0.0560(3) 0.082(3) Uani 0.610(10) 1 d PDU D 1
H65A H 0.4117 0.4908 0.0619 0.098 Uiso 0.610(10) 1 calc PR D 1
H65B H 0.3080 0.5323 0.0466 0.098 Uiso 0.610(10) 1 calc PR D 1
H65C H 0.3243 0.4435 0.0299 0.098 Uiso 0.610(10) 1 calc PR D 1
C63X C 0.2282(10) 0.4976(9) 0.0698(4) 0.078(4) Uani 0.390(10) 1 d PDU D 2
H63D H 0.2563 0.5438 0.0562 0.093 Uiso 0.390(10) 1 calc PR D 2
H63E H 0.1795 0.5150 0.0891 0.093 Uiso 0.390(10) 1 calc PR D 2
H63F H 0.1971 0.4634 0.0434 0.093 Uiso 0.390(10) 1 calc PR D 2
C64X C 0.2649(14) 0.3800(8) 0.1240(5) 0.109(6) Uani 0.390(10) 1 d PDU D 2
H64D H 0.2402 0.3425 0.0981 0.131 Uiso 0.390(10) 1 calc PR D 2
H64E H 0.2113 0.3975 0.1400 0.131 Uiso 0.390(10) 1 calc PR D 2
H64F H 0.3147 0.3541 0.1478 0.131 Uiso 0.390(10) 1 calc PR D 2
C65X C 0.3877(9) 0.4309(12) 0.0734(6) 0.106(7) Uani 0.390(10) 1 d PDU D 2
H65D H 0.4110 0.4794 0.0599 0.127 Uiso 0.390(10) 1 calc PR D 2
H65E H 0.3613 0.3951 0.0469 0.127 Uiso 0.390(10) 1 calc PR D 2
H65F H 0.4419 0.4051 0.0945 0.127 Uiso 0.390(10) 1 calc PR D 2
C66 C 0.5854(2) 0.6074(2) 0.20039(13) 0.0395(9) Uani 1 1 d . . .
H66A H 0.6109 0.6095 0.2356 0.047 Uiso 1 1 calc R . .
H66B H 0.6249 0.5685 0.1856 0.047 Uiso 1 1 calc R . .
N1 N 0.1783(3) 0.7651(3) 0.16330(15) 0.0794(12) Uani 1 1 d D . .
C67 C 0.2498(4) 0.7662(3) 0.14832(17) 0.0620(12) Uani 1 1 d D . .
C68 C 0.3398(4) 0.7682(3) 0.1295(2) 0.0886(17) Uani 1 1 d D . .
H68A H 0.3814 0.7243 0.1433 0.133 Uiso 1 1 calc R . .
H68B H 0.3732 0.8184 0.1384 0.133 Uiso 1 1 calc R . .
H68C H 0.3262 0.7632 0.0941 0.133 Uiso 1 1 calc R . .
N2 N -0.0386(10) 0.6683(7) 0.3191(4) 0.189(6) Uani 0.640(7) 1 d PDU E 1
C69 C 0.0285(9) 0.7086(7) 0.3252(3) 0.106(4) Uani 0.640(7) 1 d PDU E 1
C70 C 0.1133(11) 0.7578(11) 0.3336(11) 0.074(4) Uani 0.640(7) 1 d PDU E 1
H70A H 0.1439 0.7586 0.3045 0.112 Uiso 0.640(7) 1 calc PR E 1
H70B H 0.1595 0.7368 0.3610 0.112 Uiso 0.640(7) 1 calc PR E 1
H70C H 0.0946 0.8117 0.3411 0.112 Uiso 0.640(7) 1 calc PR E 1
N2X N -0.0270(17) 0.8436(11) 0.3411(8) 0.192(11) Uani 0.360(7) 1 d PDU E 2
C69X C 0.0344(14) 0.8011(12) 0.3360(6) 0.107(6) Uani 0.360(7) 1 d PDU E 2
C70X C 0.109(2) 0.749(2) 0.326(2) 0.096(13) Uani 0.360(7) 1 d PDU E 2
H70D H 0.1363 0.7194 0.3550 0.144 Uiso 0.360(7) 1 calc PR E 2
H70E H 0.1612 0.7799 0.3148 0.144 Uiso 0.360(7) 1 calc PR E 2
H70F H 0.0821 0.7119 0.3000 0.144 Uiso 0.360(7) 1 calc PR E 2

loop_
_atom_site_aniso_label
_atom_site_aniso_U_11
_atom_site_aniso_U_22
_atom_site_aniso_U_33
_atom_site_aniso_U_23
_atom_site_aniso_U_13
_atom_site_aniso_U_12
O1 0.0447(16) 0.0462(16) 0.0337(14) 0.0004(12) 0.0096(11) 0.0053(12)
O2 0.0534(17) 0.0505(16) 0.0374(15) 0.0101(13) 0.0172(13) 0.0094(13)
O3 0.0693(19) 0.0560(18) 0.0496(17) 0.0155(14) 0.0298(15) 0.0219(15)
O4 0.0414(15) 0.0521(17) 0.0330(15) -0.0054(12) 0.0091(11) 0.0006(12)
O5 0.0540(17) 0.0585(18) 0.0433(16) -0.0111(14) 0.0233(13) -0.0172(14)
O6 0.0493(16) 0.0495(16) 0.0427(15) -0.0064(13) 0.0145(13) -0.0109(14)
C1 0.034(2) 0.045(2) 0.030(2) 0.0005(17) 0.0091(16) -0.0021(17)
C2 0.0312(19) 0.038(2) 0.040(2) 0.0025(17) 0.0100(16) 0.0055(16)
C3 0.036(2) 0.040(2) 0.038(2) -0.0034(17) 0.0085(16) 0.0006(17)
C4 0.036(2) 0.046(2) 0.033(2) -0.0018(18) 0.0061(16) -0.0023(17)
C5 0.036(2) 0.045(2) 0.036(2) 0.0036(18) 0.0054(16) -0.0057(17)
C6 0.0308(19) 0.042(2) 0.034(2) 0.0002(17) 0.0054(16) -0.0026(17)
C7 0.044(2) 0.057(3) 0.032(2) -0.0009(19) 0.0058(17) -0.003(2)
C8 0.062(3) 0.079(3) 0.037(2) 0.001(2) -0.001(2) 0.014(2)
C9 0.058(3) 0.081(3) 0.036(2) 0.013(2) 0.011(2) -0.001(2)
C10 0.098(4) 0.064(3) 0.034(2) -0.010(2) 0.009(2) -0.004(3)
C11 0.040(2) 0.038(2) 0.036(2) 0.0027(17) 0.0052(17) -0.0067(17)
C12 0.044(2) 0.034(2) 0.031(2) 0.0008(16) 0.0095(17) 0.0000(17)
C13 0.041(2) 0.034(2) 0.033(2) -0.0038(16) 0.0062(16) -0.0028(17)
C14 0.045(2) 0.045(2) 0.039(2) 0.0080(18) 0.0063(18) -0.0094(19)
C15 0.043(2) 0.050(2) 0.044(2) 0.0083(19) 0.0056(19) -0.0031(19)
C16 0.041(2) 0.045(2) 0.045(2) 0.0019(19) 0.0067(18) -0.0028(18)
C17 0.042(2) 0.038(2) 0.034(2) -0.0018(17) 0.0102(17) -0.0050(17)
C18 0.047(2) 0.071(3) 0.058(3) 0.026(2) 0.000(2) -0.001(2)
C19 0.085(6) 0.050(4) 0.063(6) 0.020(3) 0.000(4) 0.006(4)
C20 0.113(6) 0.072(5) 0.041(4) 0.015(3) 0.003(4) 0.013(4)
C21 0.057(4) 0.145(9) 0.078(6) 0.055(6) -0.002(4) 0.013(4)
C19X 0.073(14) 0.19(3) 0.13(3) 0.12(2) 0.008(11) -0.013(14)
C20X 0.089(15) 0.123(16) 0.050(11) -0.003(9) -0.005(10) 0.017(10)
C21X 0.083(13) 0.075(12) 0.061(11) 0.027(8) -0.016(8) 0.011(9)
C22 0.044(2) 0.040(2) 0.044(2) -0.0020(18) 0.0154(18) -0.0057(18)
C23 0.048(2) 0.035(2) 0.044(2) -0.0013(18) 0.0191(19) 0.0026(18)
C24 0.043(2) 0.038(2) 0.039(2) -0.0017(17) 0.0136(18) -0.0089(18)
C25 0.038(2) 0.040(2) 0.047(2) -0.0033(18) 0.0107(18) -0.0047(18)
C26 0.037(2) 0.037(2) 0.057(3) -0.0041(19) 0.0126(19) -0.0031(17)
C27 0.050(2) 0.045(2) 0.048(2) -0.0085(19) 0.018(2) 0.000(2)
C28 0.045(2) 0.042(2) 0.040(2) -0.0042(18) 0.0111(18) -0.0018(18)
C29 0.044(2) 0.041(2) 0.066(3) -0.007(2) 0.015(2) 0.0008(19)
C30 0.079(3) 0.071(3) 0.076(3) -0.009(3) 0.000(3) 0.031(3)
C31 0.062(3) 0.053(3) 0.076(3) -0.015(2) 0.016(2) 0.006(2)
C32 0.048(3) 0.069(3) 0.156(5) -0.002(3) 0.037(3) 0.003(3)
C33 0.052(2) 0.053(3) 0.039(2) -0.0085(19) 0.0123(19) 0.002(2)
C34 0.038(2) 0.053(2) 0.027(2) 0.0005(17) 0.0062(16) -0.0014(19)
C35 0.044(2) 0.052(2) 0.0282(19) -0.0023(18) 0.0079(17) 0.0017(19)
C36 0.053(3) 0.064(3) 0.035(2) -0.006(2) 0.0154(19) 0.010(2)
C37 0.050(2) 0.072(3) 0.034(2) -0.002(2) 0.0141(19) -0.001(2)
C38 0.051(2) 0.061(3) 0.032(2) 0.0022(19) 0.0120(18) -0.002(2)
C39 0.045(2) 0.053(2) 0.0266(19) 0.0025(18) 0.0067(17) 0.0003(19)
C40 0.054(3) 0.095(4) 0.053(3) -0.008(2) 0.027(2) -0.002(2)
C41 0.117(12) 0.127(8) 0.220(17) -0.066(9) 0.129(12) -0.020(7)
C42 0.043(5) 0.213(16) 0.087(6) -0.029(8) 0.013(4) -0.004(8)
C43 0.081(7) 0.186(11) 0.075(7) 0.030(8) 0.047(6) -0.011(8)
C41X 0.085(13) 0.24(3) 0.075(9) -0.062(12) 0.059(8) -0.021(14)
C42X 0.043(9) 0.184(19) 0.153(15) 0.064(16) 0.034(10) 0.036(12)
C43X 0.077(12) 0.128(10) 0.128(18) 0.004(10) 0.054(13) -0.017(9)
C44 0.046(2) 0.048(2) 0.041(2) 0.0055(19) 0.0089(18) -0.0015(19)
C45 0.037(2) 0.038(2) 0.040(2) -0.0009(17) 0.0123(17) -0.0022(17)
C46 0.038(2) 0.040(2) 0.038(2) 0.0035(17) 0.0099(17) 0.0057(17)
C47 0.045(2) 0.039(2) 0.044(2) 0.0050(18) 0.0150(19) 0.0033(18)
C48 0.035(2) 0.036(2) 0.047(2) 0.0017(18) 0.0109(18) 0.0016(17)
C49 0.035(2) 0.039(2) 0.042(2) -0.0016(17) 0.0084(17) 0.0037(17)
C50 0.037(2) 0.038(2) 0.036(2) -0.0003(17) 0.0125(17) 0.0032(17)
C51 0.044(2) 0.046(2) 0.060(3) 0.007(2) 0.005(2) -0.0074(19)
C52 0.042(3) 0.066(4) 0.084(5) -0.004(3) 0.016(3) -0.008(3)
C53 0.061(4) 0.061(4) 0.067(4) -0.004(3) 0.006(3) -0.019(3)
C54 0.062(4) 0.050(4) 0.085(5) 0.017(3) -0.007(4) -0.009(3)
C52X 0.058(15) 0.095(19) 0.078(10) 0.031(11) 0.000(9) -0.050(13)
C53X 0.050(11) 0.089(17) 0.106(19) 0.047(16) -0.019(12) -0.023(10)
C54X 0.079(15) 0.041(11) 0.13(2) -0.008(12) 0.009(14) -0.025(8)
C55 0.039(2) 0.042(2) 0.037(2) 0.0025(17) 0.0098(17) 0.0039(17)
C56 0.043(2) 0.035(2) 0.0300(19) -0.0010(16) 0.0086(17) -0.0014(17)
C57 0.038(2) 0.037(2) 0.035(2) 0.0027(17) 0.0084(16) 0.0041(17)
C58 0.045(2) 0.044(2) 0.033(2) -0.0004(18) 0.0051(17) 0.0001(18)
C59 0.047(2) 0.044(2) 0.035(2) -0.0024(17) 0.0107(18) 0.0059(19)
C60 0.048(2) 0.038(2) 0.036(2) 0.0008(17) 0.0145(18) 0.0091(18)
C61 0.042(2) 0.035(2) 0.037(2) 0.0048(17) 0.0139(17) 0.0065(17)
C62 0.054(3) 0.065(3) 0.044(2) -0.017(2) 0.0038(19) 0.002(2)
C63 0.059(5) 0.141(11) 0.093(8) -0.073(8) 0.007(5) -0.011(5)
C64 0.099(7) 0.048(4) 0.056(5) -0.014(4) 0.001(5) -0.007(4)
C65 0.131(9) 0.074(6) 0.038(4) -0.008(4) 0.012(5) -0.014(6)
C63X 0.060(8) 0.114(11) 0.053(8) -0.027(7) -0.008(6) 0.011(7)
C64X 0.154(18) 0.061(8) 0.101(11) -0.030(7) -0.011(9) -0.034(10)
C65X 0.075(9) 0.157(18) 0.079(11) -0.079(12) -0.004(7) 0.023(8)
C66 0.040(2) 0.039(2) 0.041(2) 0.0042(17) 0.0102(17) 0.0068(17)
N1 0.079(3) 0.083(3) 0.077(3) 0.017(2) 0.016(2) 0.015(3)
C67 0.060(3) 0.064(3) 0.059(3) 0.009(2) -0.001(2) 0.013(3)
C68 0.060(3) 0.105(4) 0.100(4) 0.011(3) 0.014(3) 0.005(3)
N2 0.228(13) 0.182(12) 0.177(11) -0.021(8) 0.091(10) -0.109(10)
C69 0.139(10) 0.108(9) 0.081(6) -0.005(6) 0.047(6) -0.032(6)
C70 0.084(9) 0.084(9) 0.053(8) 0.012(8) 0.006(6) 0.010(6)
N2X 0.25(2) 0.123(16) 0.24(2) -0.018(15) 0.131(19) 0.063(14)
C69X 0.126(15) 0.105(14) 0.092(12) -0.010(10) 0.020(11) 0.025(10)
C70X 0.078(19) 0.13(2) 0.09(3) -0.007(16) 0.020(15) 0.005(14)

loop_
_atom_type_symbol
_atom_type_description
_atom_type_scat_dispersion_real
_atom_type_scat_dispersion_imag
_atom_type_scat_source
C C 0.0033 0.0016 'International Tables Vol C Tables 4.2.6.8 and 6.1.1.4'
H H 0.0000 0.0000 'International Tables Vol C Tables 4.2.6.8 and 6.1.1.4'
N N 0.0061 0.0033 'International Tables Vol C Tables 4.2.6.8 and 6.1.1.4'
O O 0.0106 0.0060 'International Tables Vol C Tables 4.2.6.8 and 6.1.1.4'

loop_
_geom_angle_atom_site_label_1
_geom_angle_atom_site_label_2
_geom_angle_atom_site_label_3
_geom_angle
C2 C1 O1 118.6(3)
C2 C1 C6 121.3(3)
O1 C1 C6 120.1(3)
C3 C2 C1 118.5(3)
C3 C2 C66 119.4(3)
C1 C2 C66 122.1(3)
C4 C3 C2 122.6(3)
C3 C4 C5 116.6(3)
C3 C4 C7 123.7(3)
C5 C4 C7 119.7(3)
C6 C5 C4 123.0(3)
C5 C6 C1 118.0(3)
C5 C6 C11 119.1(3)
C1 C6 C11 122.7(3)
C10 C7 C4 112.0(3)
C10 C7 C9 108.4(3)
C4 C7 C9 109.8(3)
C10 C7 C8 108.2(3)
C4 C7 C8 109.7(3)
C9 C7 C8 108.6(3)
C13 C11 C6 109.7(3)
O2 C12 C17 120.4(3)
O2 C12 C13 117.6(3)
C17 C12 C13 122.0(3)
C12 C13 C14 117.9(3)
C12 C13 C11 121.3(3)
C14 C13 C11 120.6(3)
C13 C14 C15 122.6(3)
C16 C15 C14 116.9(3)
C16 C15 C18 122.1(3)
C14 C15 C18 120.9(3)
C15 C16 C17 122.8(4)
C12 C17 C16 117.7(3)
C12 C17 C22 122.2(3)
C16 C17 C22 119.9(3)
C20X C18 C19X 120.2(13)
C21 C18 C19 114.3(6)
C20X C18 C15 110.5(9)
C19X C18 C15 113.3(12)
C21 C18 C15 114.0(4)
C19 C18 C15 111.4(5)
C21 C18 C20 103.7(5)
C19 C18 C20 105.0(5)
C15 C18 C20 107.5(4)
C20X C18 C21X 104.1(10)
C19X C18 C21X 103.4(14)
C15 C18 C21X 103.2(6)
C17 C22 C24 118.1(3)
O3 C23 C24 118.0(3)
O3 C23 C28 120.1(3)
C24 C23 C28 121.8(3)
C23 C24 C25 118.2(3)
C23 C24 C22 121.8(3)
C25 C24 C22 119.9(3)
C26 C25 C24 122.1(4)
C25 C26 C27 117.0(3)
C25 C26 C29 122.5(4)
C27 C26 C29 120.5(4)
C28 C27 C26 122.9(4)
C27 C28 C23 117.9(4)
C27 C28 C33 121.2(3)
C23 C28 C33 120.7(3)
C32 C29 C30 108.4(4)
C32 C29 C26 109.2(3)
C30 C29 C26 112.5(3)
C32 C29 C31 109.0(4)
C30 C29 C31 108.2(3)
C26 C29 C31 109.5(3)
C35 C33 C28 112.2(3)
C35 C34 C39 121.8(3)
C35 C34 O4 118.7(3)
C39 C34 O4 119.5(3)
C34 C35 C36 118.1(4)
C34 C35 C33 122.2(3)
C36 C35 C33 119.6(4)
C37 C36 C35 122.3(4)
C38 C37 C36 116.8(4)
C38 C37 C40 121.8(4)
C36 C37 C40 121.5(4)
C39 C38 C37 122.9(4)
C38 C39 C34 118.1(4)
C38 C39 C44 119.6(4)
C34 C39 C44 122.2(3)
C41X C40 C42X 109.9(11)
C42 C40 C41 109.2(8)
C42 C40 C43 107.7(7)
C41 C40 C43 108.4(8)
C42 C40 C37 108.8(5)
C41X C40 C37 108.1(7)
C42X C40 C37 109.0(7)
C41 C40 C37 113.1(5)
C43 C40 C37 109.5(5)
C41X C40 C43X 110.8(11)
C42X C40 C43X 105.6(10)
C37 C40 C43X 113.4(7)
C46 C44 C39 112.3(3)
O5 C45 C46 118.7(3)
O5 C45 C50 119.6(3)
C46 C45 C50 121.7(3)
C47 C46 C45 117.8(3)
C47 C46 C44 120.8(3)
C45 C46 C44 121.3(3)
C46 C47 C48 123.2(3)
C49 C48 C47 116.6(3)
C49 C48 C51 122.1(3)
C47 C48 C51 121.3(3)
C50 C49 C48 122.7(3)
C49 C50 C45 118.0(3)
C49 C50 C55 120.3(3)
C45 C50 C55 121.6(3)
C53X C51 C48 112.2(9)
C54 C51 C48 112.6(4)
C54 C51 C53 108.0(4)
C48 C51 C53 113.5(4)
C54 C51 C52 108.5(4)
C48 C51 C52 108.0(3)
C53 C51 C52 106.0(4)
C53X C51 C54X 115.8(13)
C48 C51 C54X 102.8(8)
C53X C51 C52X 114.2(12)
C48 C51 C52X 108.8(8)
C54X C51 C52X 101.9(13)
C57 C55 C50 116.3(3)
C57 C56 O6 118.1(3)
C57 C56 C61 121.9(3)
O6 C56 C61 120.0(3)
C56 C57 C58 117.7(3)
C56 C57 C55 121.5(3)
C58 C57 C55 120.7(3)
C59 C58 C57 123.0(4)
C58 C59 C60 116.9(3)
C58 C59 C62 121.9(3)
C60 C59 C62 121.1(3)
C61 C60 C59 122.8(3)
C60 C61 C56 117.7(3)
C60 C61 C66 120.9(3)
C56 C61 C66 121.3(3)
C65X C62 C64X 114.4(10)
C63 C62 C65 108.9(7)
C63 C62 C59 114.8(4)
C65X C62 C59 112.1(6)
C64X C62 C59 106.1(6)
C65 C62 C59 110.1(4)
C65X C62 C63X 109.0(9)
C64X C62 C63X 109.2(9)
C59 C62 C63X 105.8(6)
C63 C62 C64 107.7(6)
C65 C62 C64 105.8(5)
C59 C62 C64 109.1(4)
C2 C66 C61 112.3(3)
N1 C67 C68 179.7(6)
N2 C69 C70 178.8(18)
N2X C69X C70X 175(3)

loop_
_geom_bond_atom_site_label_1
_geom_bond_atom_site_label_2
_geom_bond_distance
O1 C1 1.393(4)
O2 C12 1.384(4)
O3 C23 1.379(4)
O4 C34 1.393(4)
O5 C45 1.387(4)
O6 C56 1.390(4)
C1 C2 1.391(5)
C1 C6 1.393(5)
C2 C3 1.391(5)
C2 C66 1.517(5)
C3 C4 1.391(5)
C4 C5 1.398(5)
C4 C7 1.529(5)
C5 C6 1.387(5)
C6 C11 1.526(5)
C7 C10 1.527(5)
C7 C9 1.540(5)
C7 C8 1.542(5)
C11 C13 1.514(5)
C12 C17 1.385(5)
C12 C13 1.390(5)
C13 C14 1.391(5)
C14 C15 1.393(5)
C15 C16 1.387(5)
C15 C18 1.533(5)
C16 C17 1.397(5)
C17 C22 1.510(5)
C18 C20X 1.487(14)
C18 C19X 1.487(13)
C18 C21 1.490(7)
C18 C19 1.492(7)
C18 C20 1.618(7)
C18 C21X 1.626(12)
C22 C24 1.519(5)
C23 C24 1.386(5)
C23 C28 1.394(5)
C24 C25 1.395(5)
C25 C26 1.395(5)
C26 C27 1.399(5)
C26 C29 1.529(5)
C27 C28 1.381(5)
C28 C33 1.523(5)
C29 C32 1.528(6)
C29 C30 1.528(6)
C29 C31 1.539(5)
C33 C35 1.516(5)
C34 C35 1.386(5)
C34 C39 1.388(5)
C35 C36 1.397(5)
C36 C37 1.395(6)
C37 C38 1.394(5)
C37 C40 1.531(5)
C38 C39 1.386(5)
C39 C44 1.520(5)
C40 C42 1.492(9)
C40 C41X 1.498(11)
C40 C42X 1.514(12)
C40 C41 1.518(9)
C40 C43 1.528(8)
C40 C43X 1.533(11)
C44 C46 1.517(5)
C45 C46 1.388(5)
C45 C50 1.391(5)
C46 C47 1.383(5)
C47 C48 1.393(5)
C48 C49 1.390(5)
C48 C51 1.521(5)
C49 C50 1.388(5)
C50 C55 1.523(5)
C51 C53X 1.445(14)
C51 C54 1.502(6)
C51 C53 1.546(6)
C51 C52 1.556(6)
C51 C54X 1.557(13)
C51 C52X 1.578(13)
C55 C57 1.520(5)
C56 C57 1.390(5)
C56 C61 1.394(5)
C57 C58 1.391(5)
C58 C59 1.382(5)
C59 C60 1.398(5)
C59 C62 1.533(5)
C60 C61 1.386(5)
C61 C66 1.519(5)
C62 C63 1.500(8)
C62 C65X 1.505(10)
C62 C64X 1.527(12)
C62 C65 1.531(7)
C62 C63X 1.543(10)
C62 C64 1.560(8)
N1 C67 1.144(5)
C67 C68 1.439(7)
N2 C69 1.147(11)
C69 C70 1.432(17)
N2X C69X 1.145(14)
C69X C70X 1.434(18)

loop_
_geom_hbond_atom_site_label_D
_geom_hbond_atom_site_label_H
_geom_hbond_atom_site_label_A
_geom_hbond_distance_DH
_geom_hbond_distance_HA
_geom_hbond_distance_DA
_geom_hbond_angle_DHA
O1 H1 O2 0.84 1.81 2.640(3) 168.1
O2 H2 O3 0.84 1.80 2.627(3) 166.9
O3 H3 O4 0.84 1.84 2.631(4) 156.2
O4 H4 O5 0.84 1.84 2.646(3) 160.4
O5 H5 O6 0.84 1.82 2.650(3) 172.6
O6 H6 O1 0.84 1.91 2.667(3) 148.7

loop_
_geom_torsion_atom_site_label_1
_geom_torsion_atom_site_label_2
_geom_torsion_atom_site_label_3
_geom_torsion_atom_site_label_4
_geom_torsion
O1 C1 C2 C3 178.7(3)
C6 C1 C2 C3 -0.8(5)
O1 C1 C2 C66 2.3(5)
C6 C1 C2 C66 -177.2(3)
C1 C2 C3 C4 0.4(5)
C66 C2 C3 C4 176.9(3)
C2 C3 C4 C5 1.0(5)
C2 C3 C4 C7 -178.1(3)
C3 C4 C5 C6 -2.2(5)
C7 C4 C5 C6 177.0(3)
C4 C5 C6 C1 1.9(5)
C4 C5 C6 C11 -173.1(3)
C2 C1 C6 C5 -0.3(5)
O1 C1 C6 C5 -179.8(3)
C2 C1 C6 C11 174.4(3)
O1 C1 C6 C11 -5.1(5)
C3 C4 C7 C10 6.6(5)
C5 C4 C7 C10 -172.5(3)
C3 C4 C7 C9 -113.9(4)
C5 C4 C7 C9 67.0(4)
C3 C4 C7 C8 126.8(4)
C5 C4 C7 C8 -52.3(4)
C5 C6 C11 C13 82.6(4)
C1 C6 C11 C13 -92.1(4)
O2 C12 C13 C14 179.7(3)
C17 C12 C13 C14 2.2(5)
O2 C12 C13 C11 5.1(5)
C17 C12 C13 C11 -172.4(3)
C6 C11 C13 C12 84.3(4)
C6 C11 C13 C14 -90.1(4)
C12 C13 C14 C15 -1.4(5)
C11 C13 C14 C15 173.3(3)
C13 C14 C15 C16 0.1(6)
C13 C14 C15 C18 -177.5(4)
C14 C15 C16 C17 0.5(6)
C18 C15 C16 C17 178.0(4)
O2 C12 C17 C16 -179.1(3)
C13 C12 C17 C16 -1.7(5)
O2 C12 C17 C22 -4.4(5)
C13 C12 C17 C22 173.0(3)
C15 C16 C17 C12 0.3(5)
C15 C16 C17 C22 -174.5(3)
C16 C15 C18 C20X -63.1(10)
C14 C15 C18 C20X 114.3(10)
C16 C15 C18 C19X 158.7(15)
C14 C15 C18 C19X -23.9(15)
C16 C15 C18 C21 -8.8(7)
C14 C15 C18 C21 168.6(6)
C16 C15 C18 C19 122.3(5)
C14 C15 C18 C19 -60.3(6)
C16 C15 C18 C20 -123.2(5)
C14 C15 C18 C20 54.2(5)
C16 C15 C18 C21X 47.6(9)
C14 C15 C18 C21X -135.0(8)
C12 C17 C22 C24 84.8(4)
C16 C17 C22 C24 -100.6(4)
O3 C23 C24 C25 -177.0(3)
C28 C23 C24 C25 4.6(5)
O3 C23 C24 C22 7.6(5)
C28 C23 C24 C22 -170.9(3)
C17 C22 C24 C23 -95.7(4)
C17 C22 C24 C25 88.9(4)
C23 C24 C25 C26 -2.6(5)
C22 C24 C25 C26 172.9(3)
C24 C25 C26 C27 -0.5(5)
C24 C25 C26 C29 -177.6(3)
C25 C26 C27 C28 1.8(6)
C29 C26 C27 C28 179.0(3)
C26 C27 C28 C23 0.1(6)
C26 C27 C28 C33 -174.5(3)
O3 C23 C28 C27 178.2(3)
C24 C23 C28 C27 -3.4(6)
O3 C23 C28 C33 -7.1(5)
C24 C23 C28 C33 171.3(3)
C25 C26 C29 C32 107.2(4)
C27 C26 C29 C32 -69.8(5)
C25 C26 C29 C30 -13.2(5)
C27 C26 C29 C30 169.8(4)
C25 C26 C29 C31 -133.5(4)
C27 C26 C29 C31 49.4(5)
C27 C28 C33 C35 98.5(4)
C23 C28 C33 C35 -76.0(4)
C39 C34 C35 C36 -0.7(5)
O4 C34 C35 C36 179.4(3)
C39 C34 C35 C33 -177.4(3)
O4 C34 C35 C33 2.7(5)
C28 C33 C35 C34 96.5(4)
C28 C33 C35 C36 -80.2(4)
C34 C35 C36 C37 -0.7(6)
C33 C35 C36 C37 176.1(3)
C35 C36 C37 C38 1.9(6)
C35 C36 C37 C40 -177.5(4)
C36 C37 C38 C39 -1.8(6)
C40 C37 C38 C39 177.6(4)
C37 C38 C39 C34 0.5(5)
C37 C38 C39 C44 -176.9(3)
C35 C34 C39 C38 0.8(5)
O4 C34 C39 C38 -179.3(3)
C35 C34 C39 C44 178.1(3)
O4 C34 C39 C44 -2.0(5)
C38 C37 C40 C42 -65.9(8)
C36 C37 C40 C42 113.4(8)
C38 C37 C40 C41X 119.2(13)
C36 C37 C40 C41X -61.5(13)
C38 C37 C40 C42X -121.3(12)
C36 C37 C40 C42X 58.0(13)
C38 C37 C40 C41 172.6(10)
C36 C37 C40 C41 -8.1(11)
C38 C37 C40 C43 51.6(7)
C36 C37 C40 C43 -129.1(7)
C38 C37 C40 C43X -4.0(11)
C36 C37 C40 C43X 175.3(10)
C38 C39 C44 C46 78.7(4)
C34 C39 C44 C46 -98.5(4)
O5 C45 C46 C47 -179.2(3)
C50 C45 C46 C47 2.2(5)
O5 C45 C46 C44 4.4(5)
C50 C45 C46 C44 -174.3(3)
C39 C44 C46 C47 -101.7(4)
C39 C44 C46 C45 74.6(4)
C45 C46 C47 C48 -0.1(5)
C44 C46 C47 C48 176.4(3)
C46 C47 C48 C49 -1.4(5)
C46 C47 C48 C51 -178.7(3)
C47 C48 C49 C50 0.9(5)
C51 C48 C49 C50 178.1(3)
C48 C49 C50 C45 1.1(5)
C48 C49 C50 C55 -175.4(3)
O5 C45 C50 C49 178.7(3)
C46 C45 C50 C49 -2.7(5)
O5 C45 C50 C55 -4.8(5)
C46 C45 C50 C55 173.8(3)
C49 C48 C51 C53X -44.6(13)
C47 C48 C51 C53X 132.5(13)
C49 C48 C51 C54 137.8(5)
C47 C48 C51 C54 -45.2(6)
C49 C48 C51 C53 14.7(5)
C47 C48 C51 C53 -168.2(4)
C49 C48 C51 C52 -102.5(5)
C47 C48 C51 C52 74.6(5)
C49 C48 C51 C54X 80.4(11)
C47 C48 C51 C54X -102.5(11)
C49 C48 C51 C52X -172.1(11)
C47 C48 C51 C52X 5.0(12)
C49 C50 C55 C57 -89.9(4)
C45 C50 C55 C57 93.7(4)
O6 C56 C57 C58 179.9(3)
C61 C56 C57 C58 1.2(5)
O6 C56 C57 C55 3.0(5)
C61 C56 C57 C55 -175.8(3)
C50 C55 C57 C56 -89.7(4)
C50 C55 C57 C58 93.4(4)
C56 C57 C58 C59 -0.6(5)
C55 C57 C58 C59 176.4(3)
C57 C58 C59 C60 -0.1(5)
C57 C58 C59 C62 -179.0(3)
C58 C59 C60 C61 0.3(5)
C62 C59 C60 C61 179.1(3)
C59 C60 C61 C56 0.3(5)
C59 C60 C61 C66 -176.5(3)
C57 C56 C61 C60 -1.0(5)
O6 C56 C61 C60 -179.8(3)
C57 C56 C61 C66 175.8(3)
O6 C56 C61 C66 -3.0(5)
C58 C59 C62 C63 5.5(8)
C60 C59 C62 C63 -173.3(7)
C58 C59 C62 C65X 176.3(10)
C60 C59 C62 C65X -2.5(11)
C58 C59 C62 C64X -58.2(9)
C60 C59 C62 C64X 123.0(9)
C58 C59 C62 C65 128.8(6)
C60 C59 C62 C65 -50.0(7)
C58 C59 C62 C63X 57.7(8)
C60 C59 C62 C63X -121.1(8)
C58 C59 C62 C64 -115.5(5)
C60 C59 C62 C64 65.7(6)
C3 C2 C66 C61 -79.4(4)
C1 C2 C66 C61 97.0(4)
C60 C61 C66 C2 97.0(4)
C56 C61 C66 C2 -79.7(4)
